data_4123174
loop_
_publ_author_name
'Fieser, Megan E.'
'MacDonald, Matthew R.'
'Krull, Brandon T.'
'Bates, Jefferson E.'
'Ziller, Joseph W.'
'Furche, Filipp'
'Evans, William J.'

_publ_section_title
;
 Structural, Spectroscopic, and Theoretical Comparison of Traditional vs
 Recently Discovered Ln(2+) Ions in the
 [K(2.2.2-cryptand)][(C5H4SiMe3)3Ln] Complexes: The Variable Nature of
 Dy(2+) and Nd(2+).
;
_journal_issue 1
_journal_name_full 'Journal of the American Chemical Society'
_journal_page_first 369
_journal_page_last 382
_journal_paper_doi 10.1021/ja510831n
_journal_volume 137
_journal_year 2015
_chemical_formula_sum 'C46 H83 K N2 O7 Si3 Tm'
_chemical_formula_weight 1068.44
_chemical_name_systematic
; 
 ? 
;
_space_group_crystal_system monoclinic
_space_group_IT_number 14
_space_group_name_Hall '-P 2ybc'
_space_group_name_H-M_alt 'P 1 21/c 1'
_symmetry_space_group_name_Hall '-P 2ybc'
_symmetry_space_group_name_H-M 'P 1 21/c 1'
_atom_sites_solution_hydrogens geom
_atom_sites_solution_primary direct
_atom_sites_solution_secondary difmap
_audit_creation_method SHELXL-2013
_cell_angle_alpha 90
_cell_angle_beta 91.0773(6)
_cell_angle_gamma 90
_cell_formula_units_Z 4
_cell_length_a 15.9496(8)
_cell_length_b 24.3143(13)
_cell_length_c 13.8072(7)
_cell_measurement_reflns_used 9720
_cell_measurement_temperature 143(2)
_cell_measurement_theta_max 28.31
_cell_measurement_theta_min 2.23
_cell_volume 5353.5(5)
_computing_cell_refinement 'Bruker SAINT 7.68a, 2009'
_computing_data_collection 'Bruker APEX2 2012.4-0, 2012'
_computing_data_reduction 'Bruker SAINT 7.68a, 2009'
_computing_molecular_graphics 'Bruker SHELXTL'
_computing_publication_material 'Bruker SHELXTL'
_computing_structure_refinement 'SHELXL-2013 (Sheldrick, 2013)'
_computing_structure_solution 'SHELXS-97 (Sheldrick, 2008)'
_diffrn_ambient_temperature 143(2)
_diffrn_measured_fraction_theta_full 1.000
_diffrn_measured_fraction_theta_max 0.995
_diffrn_measurement_device_type 'Bruker APEX-II CCD'
_diffrn_measurement_method '\f and \w scans'
_diffrn_radiation_type MoK\a
_diffrn_radiation_wavelength 0.71073
_diffrn_reflns_av_R_equivalents 0.0284
_diffrn_reflns_av_unetI/netI 0.0217
_diffrn_reflns_Laue_measured_fraction_full 1.000
_diffrn_reflns_Laue_measured_fraction_max 0.995
_diffrn_reflns_limit_h_max 20
_diffrn_reflns_limit_h_min -20
_diffrn_reflns_limit_k_max 31
_diffrn_reflns_limit_k_min -31
_diffrn_reflns_limit_l_max 17
_diffrn_reflns_limit_l_min -17
_diffrn_reflns_number 61241
_diffrn_reflns_point_group_measured_fraction_full 1.000
_diffrn_reflns_point_group_measured_fraction_max 0.995
_diffrn_reflns_theta_full 25.242
_diffrn_reflns_theta_max 27.483
_diffrn_reflns_theta_min 1.277
_exptl_absorpt_coefficient_mu 1.848
_exptl_absorpt_correction_T_max 0.8743
_exptl_absorpt_correction_T_min 0.5696
_exptl_absorpt_correction_type numerical
_exptl_absorpt_process_details 'Bruker SADABS'
_exptl_crystal_colour black
_exptl_crystal_density_diffrn 1.326
_exptl_crystal_density_meas ?
_exptl_crystal_density_method not_measured
_exptl_crystal_description plate
_exptl_crystal_F_000 2236
_exptl_crystal_size_max 0.389
_exptl_crystal_size_mid 0.230
_exptl_crystal_size_min 0.098
_refine_diff_density_max 1.859
_refine_diff_density_min -2.274
_refine_diff_density_rms 0.092
_refine_ls_extinction_method none
_refine_ls_goodness_of_fit_ref 1.036
_refine_ls_hydrogen_treatment constr
_refine_ls_matrix_type full
_refine_ls_number_parameters 519
_refine_ls_number_reflns 12206
_refine_ls_number_restraints 0
_refine_ls_restrained_S_all 1.036
_refine_ls_R_factor_all 0.0366
_refine_ls_R_factor_gt 0.0306
_refine_ls_shift/su_max 0.002
_refine_ls_shift/su_mean 0.000
_refine_ls_structure_factor_coef Fsqd
_refine_ls_weighting_details
; 
 w=1/[\s^2^(Fo^2^)+(0.0437P)^2^+8.7953P] 
 where P=(Fo^2^+2Fc^2^)/3 
;
_refine_ls_weighting_scheme calc
_refine_ls_wR_factor_gt 0.0808
_refine_ls_wR_factor_ref 0.0843
_reflns_Friedel_coverage 0.000
_reflns_number_gt 10678
_reflns_number_total 12206
_reflns_threshold_expression 'I > 2\s(I)'
_cod_data_source_file ja510831n_si_003.cif
_cod_data_source_block mrm78
_cod_depositor_comments
;
The following automatic conversions were performed:

'_exptl_crystal_density_meas' value 'not_measured' was changed to '?'
- the value is perceived as not measured.

Automatic conversion script
Id: cif_fix_values 3008 2015-01-20 13:52:24Z robertas 

 Adding full bibliography for 4123164--4123176.cif.
;
_cod_database_code 4123174
_shelx_space_group_comment
; 
The symmetry employed for this shelxl refinement is uniquely defined 
by the following loop, which should always be used as a source of 
symmetry information in preference to the above space-group names. 
They are only intended as comments. 
;
_shelx_estimated_absorpt_t_min 0.533
_shelx_estimated_absorpt_t_max 0.840
_shelxl_version_number 2013-2

loop_
_space_group_symop_operation_xyz
'x, y, z'
'-x, y+1/2, -z+1/2'
'-x, -y, -z'
'x, -y-1/2, z-1/2'

loop_
_atom_site_label
_atom_site_type_symbol
_atom_site_fract_x
_atom_site_fract_y
_atom_site_fract_z
_atom_site_U_iso_or_equiv
_atom_site_adp_type
_atom_site_occupancy
_atom_site_site_symmetry_order
_atom_site_calc_flag
_atom_site_refinement_flags_posn
_atom_site_refinement_flags_adp
_atom_site_refinement_flags_occupancy
_atom_site_disorder_assembly
_atom_site_disorder_group
Tm1 Tm 0.27399(2) 0.08838(2) 0.02069(2) 0.01939(5) Uani 1 1 d . . . . .
K1 K 0.24798(4) -0.27045(2) -0.19697(4) 0.02118(12) Uani 1 1 d . . . . .
Si1 Si 0.22994(5) 0.24784(3) -0.04622(6) 0.02410(16) Uani 1 1 d . . . . .
Si2 Si 0.38086(6) 0.04744(4) 0.27661(6) 0.03010(18) Uani 1 1 d . . . . .
Si3 Si 0.25710(6) 0.05530(3) -0.27695(6) 0.02844(18) Uani 1 1 d . . . . .
O1 O 0.12670(13) -0.31032(9) -0.33018(15) 0.0289(5) Uani 1 1 d . . . . .
O2 O 0.29988(13) -0.33037(9) -0.35827(14) 0.0273(4) Uani 1 1 d . . . . .
O3 O 0.32969(13) -0.17107(8) -0.24118(15) 0.0244(4) Uani 1 1 d . . . . .
O4 O 0.17074(13) -0.16960(9) -0.15289(15) 0.0266(4) Uani 1 1 d . . . . .
O5 O 0.19483(15) -0.33074(10) -0.03698(15) 0.0321(5) Uani 1 1 d . . . . .
O6 O 0.37025(14) -0.31499(9) -0.06182(16) 0.0309(5) Uani 1 1 d . . . . .
N1 N 0.06737(16) -0.26814(12) -0.14475(19) 0.0301(6) Uani 1 1 d . . . . .
N2 N 0.43026(15) -0.27326(11) -0.24921(18) 0.0259(5) Uani 1 1 d . . . . .
C1 C 0.18591(18) 0.18742(12) 0.0155(2) 0.0239(6) Uani 1 1 d . . . . .
C2 C 0.19142(18) 0.17606(12) 0.1164(2) 0.0261(6) Uani 1 1 d . . . . .
H2A H 0.2180 0.2007 0.1661 0.031 Uiso 1 1 calc R U . . .
C3 C 0.14492(19) 0.12888(13) 0.1367(2) 0.0292(6) Uani 1 1 d . . . . .
H3A H 0.1313 0.1153 0.2030 0.035 Uiso 1 1 calc R U . . .
C4 C 0.10761(19) 0.11012(13) 0.0495(3) 0.0311(7) Uani 1 1 d . . . . .
H4A H 0.0610 0.0827 0.0441 0.037 Uiso 1 1 calc R U . . .
C5 C 0.13320(18) 0.14558(12) -0.0245(2) 0.0268(6) Uani 1 1 d . . . . .
H5A H 0.1067 0.1471 -0.0907 0.032 Uiso 1 1 calc R U . . .
C6 C 0.3005(2) 0.28547(14) 0.0404(3) 0.0373(8) Uani 1 1 d . . . . .
H6A H 0.2676 0.2996 0.0942 0.056 Uiso 1 1 calc R U . . .
H6B H 0.3271 0.3162 0.0069 0.056 Uiso 1 1 calc R U . . .
H6C H 0.3438 0.2604 0.0654 0.056 Uiso 1 1 calc R U . . .
C7 C 0.1464(2) 0.29627(15) -0.0893(3) 0.0403(8) Uani 1 1 d . . . . .
H7A H 0.1262 0.3178 -0.0344 0.060 Uiso 1 1 calc R U . . .
H7B H 0.0997 0.2753 -0.1180 0.060 Uiso 1 1 calc R U . . .
H7C H 0.1693 0.3211 -0.1379 0.060 Uiso 1 1 calc R U . . .
C8 C 0.2904(2) 0.22780(14) -0.1558(2) 0.0331(7) Uani 1 1 d . . . . .
H8A H 0.3354 0.2023 -0.1367 0.050 Uiso 1 1 calc R U . . .
H8B H 0.3148 0.2607 -0.1849 0.050 Uiso 1 1 calc R U . . .
H8C H 0.2528 0.2099 -0.2030 0.050 Uiso 1 1 calc R U . . .
C9 C 0.40144(18) 0.08202(12) 0.1608(2) 0.0235(6) Uani 1 1 d . . . . .
C10 C 0.43748(18) 0.05805(13) 0.0776(2) 0.0262(6) Uani 1 1 d . . . . .
H10A H 0.4608 0.0199 0.0743 0.031 Uiso 1 1 calc R U . . .
C11 C 0.44716(19) 0.09875(13) 0.0067(2) 0.0286(6) Uani 1 1 d . . . . .
H11A H 0.4796 0.0945 -0.0541 0.034 Uiso 1 1 calc R U . . .
C12 C 0.41838(18) 0.14861(13) 0.0441(2) 0.0279(6) Uani 1 1 d . . . . .
H12A H 0.4286 0.1857 0.0151 0.034 Uiso 1 1 calc R U . . .
C13 C 0.39046(18) 0.13898(12) 0.1389(2) 0.0245(6) Uani 1 1 d . . . . .
H13A H 0.3778 0.1683 0.1873 0.029 Uiso 1 1 calc R U . . .
C14 C 0.3432(6) -0.0244(4) 0.2569(7) 0.056(2) Uiso 0.5 1 d . . P A 1
H14A H 0.2935 -0.0240 0.2141 0.084 Uiso 0.5 1 calc R U P A 1
H14B H 0.3288 -0.0408 0.3192 0.084 Uiso 0.5 1 calc R U P A 1
H14C H 0.3876 -0.0461 0.2270 0.084 Uiso 0.5 1 calc R U P A 1
C15 C 0.3033(6) 0.0870(4) 0.3475(7) 0.048(2) Uiso 0.5 1 d . . P A 1
H15A H 0.3238 0.1245 0.3577 0.073 Uiso 0.5 1 calc R U P A 1
H15B H 0.2955 0.0691 0.4103 0.073 Uiso 0.5 1 calc R U P A 1
H15C H 0.2496 0.0881 0.3118 0.073 Uiso 0.5 1 calc R U P A 1
C16 C 0.4792(6) 0.0416(4) 0.3563(7) 0.053(2) Uiso 0.5 1 d . . P A 1
H16A H 0.5244 0.0251 0.3191 0.079 Uiso 0.5 1 calc R U P A 1
H16B H 0.4675 0.0185 0.4126 0.079 Uiso 0.5 1 calc R U P A 1
H16C H 0.4963 0.0783 0.3783 0.079 Uiso 0.5 1 calc R U P A 1
C14B C 0.3030(6) -0.0108(4) 0.2600(6) 0.0488(19) Uiso 0.5 1 d . . P A 2
H14D H 0.2523 0.0031 0.2270 0.073 Uiso 0.5 1 calc R U P A 2
H14E H 0.2884 -0.0256 0.3234 0.073 Uiso 0.5 1 calc R U P A 2
H14F H 0.3281 -0.0399 0.2208 0.073 Uiso 0.5 1 calc R U P A 2
C15B C 0.3356(7) 0.0988(4) 0.3621(7) 0.053(2) Uiso 0.5 1 d . . P A 2
H15D H 0.3772 0.1275 0.3763 0.079 Uiso 0.5 1 calc R U P A 2
H15E H 0.3204 0.0803 0.4223 0.079 Uiso 0.5 1 calc R U P A 2
H15F H 0.2855 0.1155 0.3323 0.079 Uiso 0.5 1 calc R U P A 2
C16B C 0.4768(6) 0.0172(5) 0.3321(8) 0.060(2) Uiso 0.5 1 d . . P A 2
H16D H 0.5047 -0.0060 0.2845 0.090 Uiso 0.5 1 calc R U P A 2
H16E H 0.4617 -0.0051 0.3883 0.090 Uiso 0.5 1 calc R U P A 2
H16F H 0.5149 0.0468 0.3530 0.090 Uiso 0.5 1 calc R U P A 2
C17 C 0.25043(19) 0.02756(12) -0.1529(2) 0.0260(6) Uani 1 1 d . . . . .
C18 C 0.3173(2) 0.00245(12) -0.0987(2) 0.0276(6) Uani 1 1 d . . . . .
H18A H 0.3749 -0.0042 -0.1236 0.033 Uiso 1 1 calc R U . . .
C19 C 0.2853(2) -0.02105(12) -0.0147(2) 0.0314(7) Uani 1 1 d . . . . .
H19A H 0.3156 -0.0482 0.0277 0.038 Uiso 1 1 calc R U . . .
C20 C 0.1981(2) -0.01121(12) -0.0141(2) 0.0301(7) Uani 1 1 d . . . . .
H20A H 0.1574 -0.0296 0.0295 0.036 Uiso 1 1 calc R U . . .
C21 C 0.17689(19) 0.01803(12) -0.0989(2) 0.0266(6) Uani 1 1 d . . . . .
H21A H 0.1184 0.0258 -0.1223 0.032 Uiso 1 1 calc R U . . .
C22 C 0.3580(2) 0.09291(15) -0.2919(3) 0.0406(8) Uani 1 1 d . . . . .
H22A H 0.3577 0.1265 -0.2527 0.061 Uiso 1 1 calc R U . . .
H22B H 0.3646 0.1026 -0.3602 0.061 Uiso 1 1 calc R U . . .
H22C H 0.4047 0.0694 -0.2707 0.061 Uiso 1 1 calc R U . . .
C23 C 0.2551(3) -0.00161(15) -0.3690(2) 0.0410(8) Uani 1 1 d . . . . .
H23A H 0.3047 -0.0249 -0.3597 0.062 Uiso 1 1 calc R U . . .
H23B H 0.2550 0.0142 -0.4343 0.062 Uiso 1 1 calc R U . . .
H23C H 0.2044 -0.0238 -0.3609 0.062 Uiso 1 1 calc R U . . .
C24 C 0.1659(2) 0.10146(15) -0.3061(3) 0.0385(8) Uani 1 1 d . . . . .
H24A H 0.1682 0.1339 -0.2639 0.058 Uiso 1 1 calc R U . . .
H24B H 0.1135 0.0815 -0.2957 0.058 Uiso 1 1 calc R U . . .
H24C H 0.1684 0.1131 -0.3739 0.058 Uiso 1 1 calc R U . . .
C25 C 0.0160(2) -0.27411(17) -0.2339(3) 0.0400(8) Uani 1 1 d . . . . .
H25A H 0.0185 -0.2394 -0.2712 0.048 Uiso 1 1 calc R U . . .
H25B H -0.0431 -0.2801 -0.2160 0.048 Uiso 1 1 calc R U . . .
C26 C 0.0435(2) -0.32098(17) -0.2978(3) 0.0419(9) Uani 1 1 d . . . . .
H26A H 0.0424 -0.3559 -0.2610 0.050 Uiso 1 1 calc R U . . .
H26B H 0.0046 -0.3245 -0.3542 0.050 Uiso 1 1 calc R U . . .
C27 C 0.1571(2) -0.35533(13) -0.3849(2) 0.0300(7) Uani 1 1 d . . . . .
H27A H 0.1151 -0.3659 -0.4352 0.036 Uiso 1 1 calc R U . . .
H27B H 0.1671 -0.3874 -0.3420 0.036 Uiso 1 1 calc R U . . .
C28 C 0.2367(2) -0.33896(13) -0.4312(2) 0.0281(6) Uani 1 1 d . . . . .
H28A H 0.2548 -0.3682 -0.4762 0.034 Uiso 1 1 calc R U . . .
H28B H 0.2280 -0.3047 -0.4689 0.034 Uiso 1 1 calc R U . . .
C29 C 0.3787(2) -0.31921(14) -0.4004(2) 0.0307(7) Uani 1 1 d . . . . .
H29A H 0.3765 -0.2837 -0.4354 0.037 Uiso 1 1 calc R U . . .
H29B H 0.3927 -0.3485 -0.4473 0.037 Uiso 1 1 calc R U . . .
C30 C 0.4444(2) -0.31694(14) -0.3206(2) 0.0322(7) Uani 1 1 d . . . . .
H30A H 0.4458 -0.3528 -0.2867 0.039 Uiso 1 1 calc R U . . .
H30B H 0.5000 -0.3112 -0.3498 0.039 Uiso 1 1 calc R U . . .
C31 C 0.45191(19) -0.21969(13) -0.2909(2) 0.0316(7) Uani 1 1 d . . . . .
H31A H 0.4295 -0.2180 -0.3582 0.038 Uiso 1 1 calc R U . . .
H31B H 0.5137 -0.2167 -0.2937 0.038 Uiso 1 1 calc R U . . .
C32 C 0.41904(19) -0.17143(13) -0.2357(3) 0.0324(7) Uani 1 1 d . . . . .
H32A H 0.4380 -0.1738 -0.1671 0.039 Uiso 1 1 calc R U . . .
H32B H 0.4412 -0.1369 -0.2633 0.039 Uiso 1 1 calc R U . . .
C33 C 0.2990(2) -0.12420(12) -0.1910(2) 0.0276(6) Uani 1 1 d . . . . .
H33A H 0.3228 -0.0904 -0.2194 0.033 Uiso 1 1 calc R U . . .
H33B H 0.3174 -0.1260 -0.1221 0.033 Uiso 1 1 calc R U . . .
C34 C 0.2056(2) -0.12179(12) -0.1972(2) 0.0291(6) Uani 1 1 d . . . . .
H34A H 0.1855 -0.0884 -0.1640 0.035 Uiso 1 1 calc R U . . .
H34B H 0.1871 -0.1199 -0.2659 0.035 Uiso 1 1 calc R U . . .
C35 C 0.0811(2) -0.16624(14) -0.1503(2) 0.0345(7) Uani 1 1 d . . . . .
H35A H 0.0577 -0.1649 -0.2172 0.041 Uiso 1 1 calc R U . . .
H35B H 0.0643 -0.1322 -0.1165 0.041 Uiso 1 1 calc R U . . .
C36 C 0.0474(2) -0.21506(15) -0.0987(2) 0.0338(7) Uani 1 1 d . . . . .
H36A H 0.0702 -0.2152 -0.0315 0.041 Uiso 1 1 calc R U . . .
H36B H -0.0143 -0.2115 -0.0952 0.041 Uiso 1 1 calc R U . . .
C37 C 0.0514(2) -0.31395(16) -0.0780(3) 0.0394(8) Uani 1 1 d . . . . .
H37A H 0.0505 -0.3487 -0.1153 0.047 Uiso 1 1 calc R U . . .
H37B H -0.0047 -0.3090 -0.0498 0.047 Uiso 1 1 calc R U . . .
C38 C 0.1154(2) -0.31882(15) 0.0029(2) 0.0382(8) Uani 1 1 d . . . . .
H38A H 0.1183 -0.2839 0.0398 0.046 Uiso 1 1 calc R U . . .
H38B H 0.0991 -0.3486 0.0478 0.046 Uiso 1 1 calc R U . . .
C39 C 0.2560(2) -0.34065(16) 0.0375(2) 0.0393(8) Uani 1 1 d . . . . .
H39A H 0.2355 -0.3694 0.0820 0.047 Uiso 1 1 calc R U . . .
H39B H 0.2657 -0.3066 0.0754 0.047 Uiso 1 1 calc R U . . .
C40 C 0.3360(2) -0.35888(14) -0.0068(2) 0.0368(8) Uani 1 1 d . . . . .
H40A H 0.3764 -0.3701 0.0447 0.044 Uiso 1 1 calc R U . . .
H40B H 0.3252 -0.3910 -0.0494 0.044 Uiso 1 1 calc R U . . .
C41 C 0.4499(2) -0.32927(15) -0.0999(2) 0.0360(7) Uani 1 1 d . . . . .
H41A H 0.4446 -0.3632 -0.1390 0.043 Uiso 1 1 calc R U . . .
H41B H 0.4903 -0.3364 -0.0460 0.043 Uiso 1 1 calc R U . . .
C42 C 0.48170(19) -0.28354(14) -0.1615(2) 0.0331(7) Uani 1 1 d . . . . .
H42A H 0.4840 -0.2494 -0.1224 0.040 Uiso 1 1 calc R U . . .
H42B H 0.5396 -0.2923 -0.1810 0.040 Uiso 1 1 calc R U . . .
O7 O 0.0748(4) -0.4568(2) -0.1855(4) 0.0915(12) Uiso 0.65 1 d G . P B 1
C43 C 0.0968(4) -0.4716(2) -0.0893(4) 0.0915(12) Uiso 0.65 1 d G . P B 1
H43A H 0.0563 -0.4561 -0.0432 0.110 Uiso 0.65 1 calc R U P B 1
H43B H 0.1536 -0.4580 -0.0719 0.110 Uiso 0.65 1 calc R U P B 1
C44 C 0.0945(5) -0.5338(3) -0.0876(5) 0.0915(12) Uiso 0.65 1 d G . P B 1
H44A H 0.1484 -0.5496 -0.1087 0.110 Uiso 0.65 1 calc R U P B 1
H44B H 0.0817 -0.5478 -0.0222 0.110 Uiso 0.65 1 calc R U P B 1
C45 C 0.0247(5) -0.5465(2) -0.1589(6) 0.0915(12) Uiso 0.65 1 d G . P B 1
H45A H -0.0260 -0.5593 -0.1253 0.110 Uiso 0.65 1 calc R U P B 1
H45B H 0.0420 -0.5750 -0.2057 0.110 Uiso 0.65 1 calc R U P B 1
C46 C 0.0087(4) -0.4924(3) -0.2092(5) 0.0915(12) Uiso 0.65 1 d G . P B 1
H46A H 0.0053 -0.4979 -0.2802 0.110 Uiso 0.65 1 calc R U P B 1
H46B H -0.0450 -0.4765 -0.1878 0.110 Uiso 0.65 1 calc R U P B 1
O7B O 0.0575(7) -0.4965(4) -0.2372(6) 0.090(2) Uiso 0.35 1 d G . P C 2
C43B C 0.1209(6) -0.5072(5) -0.1675(9) 0.090(2) Uiso 0.35 1 d G . P C 2
H43C H 0.1538 -0.4736 -0.1531 0.108 Uiso 0.35 1 calc R U P C 2
H43D H 0.1592 -0.5363 -0.1902 0.108 Uiso 0.35 1 calc R U P C 2
C44B C 0.0770(9) -0.5249(6) -0.0849(6) 0.090(2) Uiso 0.35 1 d G . P C 2
H44C H 0.0524 -0.4931 -0.0507 0.108 Uiso 0.35 1 calc R U P C 2
H44D H 0.1150 -0.5448 -0.0394 0.108 Uiso 0.35 1 calc R U P C 2
C45B C 0.0090(8) -0.5626(5) -0.1237(9) 0.090(2) Uiso 0.35 1 d G . P C 2
H45C H -0.0403 -0.5627 -0.0810 0.108 Uiso 0.35 1 calc R U P C 2
H45D H 0.0298 -0.6007 -0.1308 0.108 Uiso 0.35 1 calc R U P C 2
C46B C -0.0123(6) -0.5371(5) -0.2215(8) 0.090(2) Uiso 0.35 1 d G . P C 2
H46C H -0.0136 -0.5654 -0.2731 0.108 Uiso 0.35 1 calc R U P C 2
H46D H -0.0673 -0.5183 -0.2204 0.108 Uiso 0.35 1 calc R U P C 2

loop_
_atom_site_aniso_label
_atom_site_aniso_U_11
_atom_site_aniso_U_22
_atom_site_aniso_U_33
_atom_site_aniso_U_23
_atom_site_aniso_U_13
_atom_site_aniso_U_12
Tm1 0.01770(7) 0.01840(7) 0.02199(7) -0.00128(4) -0.00175(4) 0.00021(4)
K1 0.0198(3) 0.0247(3) 0.0189(3) -0.0017(2) -0.0010(2) 0.0004(2)
Si1 0.0239(4) 0.0238(4) 0.0246(4) -0.0008(3) -0.0012(3) 0.0018(3)
Si2 0.0329(5) 0.0315(4) 0.0258(4) 0.0041(3) -0.0020(3) 0.0006(4)
Si3 0.0356(5) 0.0242(4) 0.0255(4) 0.0005(3) -0.0019(3) -0.0046(3)
O1 0.0221(10) 0.0344(12) 0.0300(11) -0.0081(9) -0.0008(8) -0.0055(9)
O2 0.0243(10) 0.0371(12) 0.0206(10) -0.0057(9) -0.0016(8) 0.0031(9)
O3 0.0232(10) 0.0238(10) 0.0261(10) -0.0061(8) 0.0000(8) -0.0001(8)
O4 0.0245(10) 0.0291(11) 0.0263(10) 0.0013(8) 0.0014(8) 0.0069(8)
O5 0.0337(12) 0.0419(13) 0.0208(10) 0.0032(9) 0.0028(9) -0.0020(10)
O6 0.0330(12) 0.0315(12) 0.0282(11) 0.0022(9) -0.0040(9) 0.0059(9)
N1 0.0215(12) 0.0393(15) 0.0297(13) -0.0035(11) 0.0017(10) -0.0026(11)
N2 0.0208(12) 0.0314(13) 0.0255(12) -0.0060(10) -0.0008(10) 0.0030(10)
C1 0.0199(13) 0.0241(14) 0.0275(14) -0.0024(11) -0.0007(11) 0.0050(11)
C2 0.0238(14) 0.0277(15) 0.0270(15) -0.0032(12) 0.0012(11) 0.0048(11)
C3 0.0251(15) 0.0331(16) 0.0298(15) 0.0009(13) 0.0092(12) 0.0036(12)
C4 0.0187(14) 0.0291(16) 0.0455(19) -0.0035(14) 0.0050(13) 0.0016(12)
C5 0.0175(13) 0.0291(15) 0.0335(16) -0.0030(12) -0.0059(11) 0.0073(11)
C6 0.0444(19) 0.0308(17) 0.0365(18) -0.0040(14) -0.0062(15) -0.0067(15)
C7 0.0345(18) 0.0384(19) 0.048(2) 0.0136(16) 0.0021(15) 0.0091(15)
C8 0.0348(17) 0.0358(17) 0.0288(16) -0.0007(13) 0.0045(13) 0.0005(14)
C9 0.0185(13) 0.0263(14) 0.0257(14) 0.0002(11) -0.0036(11) 0.0004(11)
C10 0.0187(13) 0.0280(15) 0.0317(15) -0.0008(12) -0.0019(11) 0.0035(11)
C11 0.0184(14) 0.0385(17) 0.0291(15) 0.0024(13) 0.0012(12) -0.0037(12)
C12 0.0229(14) 0.0272(15) 0.0335(16) 0.0059(12) -0.0055(12) -0.0073(12)
C13 0.0206(13) 0.0246(14) 0.0279(14) -0.0029(11) -0.0064(11) -0.0012(11)
C17 0.0314(16) 0.0209(14) 0.0254(14) -0.0042(11) -0.0026(12) -0.0011(11)
C18 0.0316(16) 0.0229(14) 0.0282(15) -0.0069(12) -0.0023(12) 0.0029(12)
C19 0.0456(19) 0.0186(14) 0.0295(15) -0.0018(12) -0.0078(14) 0.0022(13)
C20 0.0394(17) 0.0195(14) 0.0315(16) -0.0008(12) 0.0017(13) -0.0071(12)
C21 0.0284(15) 0.0226(14) 0.0286(15) -0.0035(11) -0.0031(12) -0.0049(11)
C22 0.041(2) 0.0375(19) 0.043(2) 0.0020(15) 0.0049(16) -0.0092(15)
C23 0.062(2) 0.0355(18) 0.0259(16) -0.0037(14) -0.0004(16) -0.0037(17)
C24 0.044(2) 0.0340(17) 0.0373(18) 0.0078(14) -0.0058(15) -0.0022(15)
C25 0.0191(15) 0.061(2) 0.0400(19) -0.0061(17) -0.0025(13) -0.0006(15)
C26 0.0253(16) 0.062(2) 0.0383(19) -0.0127(17) -0.0002(14) -0.0148(16)
C27 0.0355(17) 0.0258(15) 0.0283(15) -0.0059(12) -0.0078(13) -0.0053(13)
C28 0.0315(16) 0.0317(16) 0.0208(14) -0.0080(12) -0.0062(12) 0.0020(13)
C29 0.0293(16) 0.0371(17) 0.0257(15) -0.0083(13) 0.0032(12) 0.0029(13)
C30 0.0237(15) 0.0379(17) 0.0349(17) -0.0101(14) 0.0010(13) 0.0074(13)
C31 0.0206(14) 0.0363(17) 0.0381(17) -0.0013(14) 0.0036(13) -0.0035(12)
C32 0.0228(15) 0.0308(16) 0.0435(18) -0.0027(14) -0.0046(13) -0.0051(12)
C33 0.0368(17) 0.0207(14) 0.0255(14) -0.0038(11) 0.0030(12) -0.0006(12)
C34 0.0387(17) 0.0244(14) 0.0241(14) 0.0000(11) 0.0026(12) 0.0082(13)
C35 0.0274(16) 0.0401(18) 0.0360(17) -0.0019(14) 0.0024(13) 0.0127(14)
C36 0.0222(15) 0.0463(19) 0.0332(17) -0.0045(14) 0.0052(12) 0.0053(13)
C37 0.0305(17) 0.046(2) 0.0424(19) -0.0044(16) 0.0121(15) -0.0103(15)
C38 0.043(2) 0.0412(19) 0.0311(17) 0.0028(14) 0.0131(15) -0.0050(15)
C39 0.053(2) 0.043(2) 0.0219(15) 0.0087(14) -0.0043(14) -0.0021(16)
C40 0.047(2) 0.0336(17) 0.0291(16) 0.0064(13) -0.0078(14) 0.0056(15)
C41 0.0317(17) 0.0418(19) 0.0340(17) -0.0021(14) -0.0103(14) 0.0133(14)
C42 0.0215(14) 0.0401(18) 0.0374(17) -0.0088(14) -0.0081(13) 0.0045(13)

loop_
_atom_type_symbol
_atom_type_description
_atom_type_scat_dispersion_real
_atom_type_scat_dispersion_imag
_atom_type_scat_source
C C 0.0033 0.0016 'International Tables Vol C Tables 4.2.6.8 and 6.1.1.4'
H H 0.0000 0.0000 'International Tables Vol C Tables 4.2.6.8 and 6.1.1.4'
N N 0.0061 0.0033 'International Tables Vol C Tables 4.2.6.8 and 6.1.1.4'
O O 0.0106 0.0060 'International Tables Vol C Tables 4.2.6.8 and 6.1.1.4'
Si Si 0.0817 0.0704 'International Tables Vol C Tables 4.2.6.8 and 6.1.1.4'
K K 0.2009 0.2494 'International Tables Vol C Tables 4.2.6.8 and 6.1.1.4'
Tm Tm -0.3139 5.2483 'International Tables Vol C Tables 4.2.6.8 and 6.1.1.4'

loop_
_geom_angle_atom_site_label_1
_geom_angle_atom_site_label_2
_geom_angle_atom_site_label_3
_geom_angle
Cnt1 Tm1 Cnt2 122.7
Cnt1 Tm1 Cnt3 118.1
Cnt2 Tm1 Cnt3 119.0
C5 Tm1 C19 121.37(10)
C5 Tm1 C13 117.20(9)
C19 Tm1 C13 120.08(9)
C5 Tm1 C4 29.86(10)
C19 Tm1 C4 106.43(10)
C13 Tm1 C4 118.29(9)
C5 Tm1 C12 116.38(10)
C19 Tm1 C12 119.11(10)
C13 Tm1 C12 29.81(9)
C4 Tm1 C12 133.85(10)
C5 Tm1 C20 92.97(10)
C19 Tm1 C20 29.95(10)
C13 Tm1 C20 142.34(9)
C4 Tm1 C20 76.76(10)
C12 Tm1 C20 149.06(10)
C5 Tm1 C18 117.91(9)
C19 Tm1 C18 29.61(10)
C13 Tm1 C18 121.42(9)
C4 Tm1 C18 119.14(10)
C12 Tm1 C18 104.79(10)
C20 Tm1 C18 48.82(10)
C5 Tm1 C11 139.29(9)
C19 Tm1 C11 90.40(10)
C13 Tm1 C11 48.59(9)
C4 Tm1 C11 163.09(10)
C12 Tm1 C11 29.29(9)
C20 Tm1 C11 120.15(10)
C18 Tm1 C11 76.52(10)
C5 Tm1 C9 141.37(9)
C19 Tm1 C9 91.18(9)
C13 Tm1 C9 29.94(8)
C4 Tm1 C9 127.30(9)
C12 Tm1 C9 49.26(9)
C20 Tm1 C9 112.73(9)
C18 Tm1 C9 100.68(9)
C11 Tm1 C9 48.76(9)
C5 Tm1 C1 30.01(9)
C19 Tm1 C1 151.38(9)
C13 Tm1 C1 87.89(8)
C4 Tm1 C1 49.37(9)
C12 Tm1 C1 87.91(9)
C20 Tm1 C1 122.49(10)
C18 Tm1 C1 140.43(9)
C11 Tm1 C1 114.84(9)
C9 Tm1 C1 115.27(8)
C5 Tm1 C10 164.24(9)
C19 Tm1 C10 74.24(10)
C13 Tm1 C10 48.38(9)
C4 Tm1 C10 154.98(10)
C12 Tm1 C10 48.24(9)
C20 Tm1 C10 102.78(10)
C18 Tm1 C10 74.12(9)
C11 Tm1 C10 29.05(9)
C9 Tm1 C10 29.39(9)
C1 Tm1 C10 134.34(9)
C5 Tm1 C3 48.50(9)
C19 Tm1 C3 119.89(10)
C13 Tm1 C3 89.93(9)
C4 Tm1 C3 29.37(10)
C12 Tm1 C3 111.61(10)
C20 Tm1 C3 94.81(10)
C18 Tm1 C3 143.22(9)
C11 Tm1 C3 138.26(10)
C9 Tm1 C3 99.00(9)
C1 Tm1 C3 48.55(9)
C10 Tm1 C3 128.22(9)
C5 Tm1 C21 74.48(9)
C19 Tm1 C21 48.47(9)
C13 Tm1 C21 168.31(9)
C4 Tm1 C21 71.31(9)
C12 Tm1 C21 147.48(9)
C20 Tm1 C21 29.21(9)
C18 Tm1 C21 48.05(9)
C11 Tm1 C21 123.29(9)
C9 Tm1 C21 139.36(9)
C1 Tm1 C21 103.76(9)
C10 Tm1 C21 120.09(9)
C3 Tm1 C21 98.41(9)
C5 Tm1 C17 88.68(9)
C19 Tm1 C17 49.01(9)
C13 Tm1 C17 144.58(9)
C4 Tm1 C17 96.31(10)
C12 Tm1 C17 118.39(9)
C20 Tm1 C17 48.77(9)
C18 Tm1 C17 29.56(9)
C11 Tm1 C17 96.00(9)
C9 Tm1 C17 129.93(9)
C1 Tm1 C17 111.71(9)
C10 Tm1 C17 101.96(9)
C3 Tm1 C17 125.30(9)
C21 Tm1 C17 29.10(9)
C5 Tm1 C2 48.09(9)
C19 Tm1 C2 148.43(10)
C13 Tm1 C2 72.64(9)
C4 Tm1 C2 47.96(9)
C12 Tm1 C2 86.58(9)
C20 Tm1 C2 122.42(10)
C18 Tm1 C2 165.71(9)
C11 Tm1 C2 115.66(9)
C9 Tm1 C2 93.29(9)
C1 Tm1 C2 29.21(8)
C10 Tm1 C2 120.17(9)
C3 Tm1 C2 28.61(9)
C21 Tm1 C2 118.20(9)
C17 Tm1 C2 136.75(9)
O5 K1 O2 117.02(7)
O5 K1 O4 98.36(7)
O2 K1 O4 139.66(6)
O5 K1 O1 96.94(7)
O2 K1 O1 60.73(6)
O4 K1 O1 98.22(6)
O5 K1 O3 140.27(7)
O2 K1 O3 97.42(6)
O4 K1 O3 60.40(6)
O1 K1 O3 117.94(7)
O5 K1 O6 60.22(7)
O2 K1 O6 96.48(6)
O4 K1 O6 118.70(6)
O1 K1 O6 137.81(7)
O3 K1 O6 98.76(6)
O5 K1 N1 60.69(7)
O2 K1 N1 120.22(7)
O4 K1 N1 60.20(7)
O1 K1 N1 60.65(7)
O3 K1 N1 119.27(7)
O6 K1 N1 119.66(7)
O5 K1 N2 119.08(7)
O2 K1 N2 59.74(6)
O4 K1 N2 120.01(7)
O1 K1 N2 119.37(7)
O3 K1 N2 60.97(6)
O6 K1 N2 60.14(7)
N1 K1 N2 179.75(8)
C1 Si1 C6 108.97(15)
C1 Si1 C7 111.95(15)
C6 Si1 C7 108.23(18)
C1 Si1 C8 111.84(14)
C6 Si1 C8 109.35(16)
C7 Si1 C8 106.40(16)
C9 Si2 C16B 112.4(3)
C9 Si2 C15 110.6(3)
C9 Si2 C14 111.3(3)
C15 Si2 C14 110.2(4)
C9 Si2 C15B 108.6(3)
C16B Si2 C15B 109.2(5)
C9 Si2 C14B 111.3(3)
C16B Si2 C14B 106.8(4)
C15B Si2 C14B 108.4(4)
C9 Si2 C16 112.2(3)
C15 Si2 C16 106.4(4)
C14 Si2 C16 105.9(4)
C17 Si3 C22 110.29(16)
C17 Si3 C24 111.10(15)
C22 Si3 C24 110.49(17)
C17 Si3 C23 110.98(15)
C22 Si3 C23 106.87(18)
C24 Si3 C23 106.99(18)
C27 O1 C26 110.8(2)
C27 O1 K1 112.04(17)
C26 O1 K1 119.19(18)
C29 O2 C28 110.9(2)
C29 O2 K1 120.23(17)
C28 O2 K1 115.00(17)
C33 O3 C32 109.3(2)
C33 O3 K1 114.58(16)
C32 O3 K1 116.69(17)
C34 O4 C35 111.1(2)
C34 O4 K1 116.09(16)
C35 O4 K1 119.72(18)
C38 O5 C39 111.0(3)
C38 O5 K1 119.01(19)
C39 O5 K1 116.5(2)
C40 O6 C41 111.5(3)
C40 O6 K1 111.37(18)
C41 O6 K1 116.68(17)
C37 N1 C25 110.4(3)
C37 N1 C36 110.5(3)
C25 N1 C36 108.9(3)
C37 N1 K1 108.44(19)
C25 N1 K1 108.72(18)
C36 N1 K1 109.75(18)
C31 N2 C30 109.8(3)
C31 N2 C42 110.0(2)
C30 N2 C42 109.8(2)
C31 N2 K1 108.02(17)
C30 N2 K1 109.80(18)
C42 N2 K1 109.45(18)
C2 C1 C5 105.4(3)
C2 C1 Si1 126.2(2)
C5 C1 Si1 128.1(2)
C2 C1 Tm1 77.59(16)
C5 C1 Tm1 71.74(16)
Si1 C1 Tm1 120.27(13)
C3 C2 C1 109.5(3)
C3 C2 Tm1 74.35(17)
C1 C2 Tm1 73.20(16)
C2 C3 C4 108.1(3)
C2 C3 Tm1 77.04(17)
C4 C3 Tm1 72.63(17)
C5 C4 C3 107.4(3)
C5 C4 Tm1 73.58(16)
C3 C4 Tm1 78.00(17)
C4 C5 C1 109.5(3)
C4 C5 Tm1 76.57(17)
C1 C5 Tm1 78.25(16)
C10 C9 C13 106.1(3)
C10 C9 Si2 126.6(2)
C13 C9 Si2 127.1(2)
C10 C9 Tm1 76.24(16)
C13 C9 Tm1 73.37(16)
Si2 C9 Tm1 119.27(13)
C11 C10 C9 109.1(3)
C11 C10 Tm1 74.52(17)
C9 C10 Tm1 74.37(16)
C12 C11 C10 108.2(3)
C12 C11 Tm1 73.73(17)
C10 C11 Tm1 76.43(17)
C11 C12 C13 108.1(3)
C11 C12 Tm1 76.97(17)
C13 C12 Tm1 75.02(16)
C12 C13 C9 108.5(3)
C12 C13 Tm1 75.17(16)
C9 C13 Tm1 76.69(16)
C21 C17 C18 105.7(3)
C21 C17 Si3 127.5(2)
C18 C17 Si3 125.9(2)
C21 C17 Tm1 74.87(16)
C18 C17 Tm1 72.21(16)
Si3 C17 Tm1 125.79(13)
C19 C18 C17 109.1(3)
C19 C18 Tm1 73.38(17)
C17 C18 Tm1 78.23(17)
C18 C19 C20 108.1(3)
C18 C19 Tm1 77.01(17)
C20 C19 Tm1 76.34(17)
C21 C20 C19 107.6(3)
C21 C20 Tm1 78.35(17)
C19 C20 Tm1 73.71(17)
C20 C21 C17 109.3(3)
C20 C21 Tm1 72.44(17)
C17 C21 Tm1 76.04(16)
N1 C25 C26 113.5(3)
O1 C26 C25 109.1(3)
O1 C27 C28 109.0(2)
O2 C28 C27 109.4(2)
O2 C29 C30 108.4(3)
N2 C30 C29 113.8(3)
N2 C31 C32 114.1(3)
O3 C32 C31 109.7(2)
O3 C33 C34 110.8(2)
O4 C34 C33 109.8(2)
O4 C35 C36 109.6(3)
N1 C36 C35 114.1(3)
N1 C37 C38 113.7(3)
O5 C38 C37 109.0(3)
O5 C39 C40 109.5(3)
O6 C40 C39 109.6(3)
O6 C41 C42 110.0(3)
N2 C42 C41 113.9(3)
C46 O7 C43 103.6
O7 C43 C44 105.3
C45 C44 C43 102.3
C44 C45 C46 103.8
O7 C46 C45 108.2
C43B O7B C46B 107.7
O7B C43B C44B 104.4
C43B C44B C45B 105.1
C44B C45B C46B 102.3
O7B C46B C45B 104.0

loop_
_geom_bond_atom_site_label_1
_geom_bond_atom_site_label_2
_geom_bond_distance
Tm1 Cnt1 2.505
Tm1 Cnt2 2.499
Tm1 Cnt3 2.501
Tm1 C5 2.704(3)
Tm1 C19 2.712(3)
Tm1 C13 2.741(3)
Tm1 C4 2.742(3)
Tm1 C12 2.743(3)
Tm1 C20 2.745(3)
Tm1 C18 2.758(3)
Tm1 C11 2.784(3)
Tm1 C9 2.784(3)
Tm1 C1 2.788(3)
Tm1 C10 2.808(3)
Tm1 C3 2.810(3)
Tm1 C21 2.820(3)
Tm1 C17 2.835(3)
Tm1 C2 2.844(3)
K1 O5 2.796(2)
K1 O2 2.800(2)
K1 O4 2.816(2)
K1 O1 2.816(2)
K1 O3 2.818(2)
K1 O6 2.885(2)
K1 N1 2.983(3)
K1 N2 3.009(3)
Si1 C1 1.844(3)
Si1 C6 1.866(3)
Si1 C7 1.867(3)
Si1 C8 1.874(3)
Si2 C9 1.842(3)
Si2 C16B 1.851(10)
Si2 C15 1.860(9)
Si2 C14 1.865(9)
Si2 C15B 1.872(10)
Si2 C14B 1.894(9)
Si2 C16 1.905(9)
Si3 C17 1.846(3)
Si3 C22 1.866(4)
Si3 C24 1.875(4)
Si3 C23 1.878(3)
O1 C27 1.421(4)
O1 C26 1.432(4)
O2 C29 1.422(4)
O2 C28 1.426(3)
O3 C33 1.425(3)
O3 C32 1.426(4)
O4 C34 1.431(4)
O4 C35 1.433(4)
O5 C38 1.421(4)
O5 C39 1.424(4)
O6 C40 1.425(4)
O6 C41 1.427(4)
N1 C37 1.471(4)
N1 C25 1.473(4)
N1 C36 1.476(4)
N2 C31 1.468(4)
N2 C30 1.469(4)
N2 C42 1.471(4)
C1 C2 1.421(4)
C1 C5 1.424(4)
C2 C3 1.397(4)
C3 C4 1.409(5)
C4 C5 1.403(5)
C9 C10 1.419(4)
C9 C13 1.428(4)
C10 C11 1.403(4)
C11 C12 1.398(5)
C12 C13 1.410(4)
C17 C21 1.421(4)
C17 C18 1.429(4)
C18 C19 1.398(5)
C19 C20 1.410(5)
C20 C21 1.405(4)
C25 C26 1.512(5)
C27 C28 1.487(4)
C29 C30 1.508(4)
C31 C32 1.499(5)
C33 C34 1.492(4)
C35 C36 1.490(5)
C37 C38 1.503(5)
C39 C40 1.493(5)
C41 C42 1.494(5)
O7 C46 1.3979
O7 C43 1.4137
C43 C44 1.5121
C44 C45 1.5041
C45 C46 1.5066
O7B C43B 1.4059
O7B C46B 1.5065
C43B C44B 1.4155
C44B C45B 1.5121
C45B C46B 1.5193
